data_7005098
loop_
_publ_author_name
'Landry, Victoria K.'
'Pang, Keliang'
'Quan, Stephanie M.'
'Parkin, Gerard'

_publ_section_title
;
 Tetrahedral nickel nitrosyl complexes with tripodal [N3] and [Se3]
 donor ancillary ligands: structural and computational evidence that a
 linear nitrosyl is a trivalent ligand.
;
_journal_issue 8
_journal_name_full 'Dalton transactions (Cambridge, England : 2003)'
_journal_page_first 820
_journal_page_last 824
_journal_paper_doi 10.1039/b616674a
_journal_year 2007
_chemical_formula_sum 'C45 H47.5 B N7 Ni O P0.5 Se3'
_chemical_formula_weight 1024.29
_chemical_name_systematic
;
?
;
_space_group_IT_number 167
_symmetry_cell_setting rhombohedral
_symmetry_space_group_name_Hall '-R 3 2"c'
_symmetry_space_group_name_H-M 'R -3 c :H'
_atom_sites_solution_hydrogens geom
_atom_sites_solution_primary direct
_atom_sites_solution_secondary difmap
_audit_creation_method SHELXL-97
_cell_angle_alpha 90.00
_cell_angle_beta 90.00
_cell_angle_gamma 120.00
_cell_formula_units_Z 12
_cell_length_a 14.5179(5)
_cell_length_b 14.5179(5)
_cell_length_c 73.730(5)
_cell_measurement_reflns_used 9289
_cell_measurement_temperature 243(2)
_cell_measurement_theta_max 27.06
_cell_measurement_theta_min 2.74
_cell_volume 13458.1(11)
_computing_cell_refinement 'Bruker SMART'
_computing_data_collection 'Bruker SMART'
_computing_data_reduction 'Bruker SAINT'
_computing_molecular_graphics 'Bruker SHELXTL'
_computing_publication_material 'Bruker SHELXTL'
_computing_structure_refinement 'SHELXL-97 (Sheldrick, 1997)'
_computing_structure_solution 'SHELXS-97 (Sheldrick, 1990)'
_diffrn_ambient_temperature 243(2)
_diffrn_measured_fraction_theta_full 0.932
_diffrn_measured_fraction_theta_max 0.932
_diffrn_measurement_device_type 'CCD area detector'
_diffrn_measurement_method 'phi and omega scans'
_diffrn_radiation_monochromator graphite
_diffrn_radiation_source 'fine-focus sealed tube'
_diffrn_radiation_type MoK\a
_diffrn_radiation_wavelength 0.71073
_diffrn_reflns_av_R_equivalents 0.0712
_diffrn_reflns_av_sigmaI/netI 0.0523
_diffrn_reflns_limit_h_max 12
_diffrn_reflns_limit_h_min -19
_diffrn_reflns_limit_k_max 19
_diffrn_reflns_limit_k_min -19
_diffrn_reflns_limit_l_max 73
_diffrn_reflns_limit_l_min -96
_diffrn_reflns_number 24431
_diffrn_reflns_theta_full 28.31
_diffrn_reflns_theta_max 28.31
_diffrn_reflns_theta_min 1.71
_exptl_absorpt_coefficient_mu 2.927
_exptl_absorpt_correction_T_max 0.7584
_exptl_absorpt_correction_T_min 0.7584
_exptl_absorpt_correction_type empirical
_exptl_absorpt_process_details SADABS
_exptl_crystal_colour BLUE
_exptl_crystal_density_diffrn 1.517
_exptl_crystal_density_method 'not measured'
_exptl_crystal_description BLOCK
_exptl_crystal_F_000 6204
_exptl_crystal_size_max 0.10
_exptl_crystal_size_mid 0.10
_exptl_crystal_size_min 0.10
_refine_diff_density_max 0.694
_refine_diff_density_min -0.330
_refine_diff_density_rms 0.067
_refine_ls_extinction_method none
_refine_ls_goodness_of_fit_ref 1.083
_refine_ls_hydrogen_treatment mixed
_refine_ls_matrix_type full
_refine_ls_number_parameters 197
_refine_ls_number_reflns 3489
_refine_ls_number_restraints 0
_refine_ls_restrained_S_all 1.083
_refine_ls_R_factor_all 0.0583
_refine_ls_R_factor_gt 0.0315
_refine_ls_shift/su_max 0.001
_refine_ls_shift/su_mean 0.000
_refine_ls_structure_factor_coef Fsqd
_refine_ls_weighting_details 'calc w=1/[\s^2^(Fo^2^)+(0.0200P)^2^+0.0000P] where P=(Fo^2^+2Fc^2^)/3'
_refine_ls_weighting_scheme calc
_refine_ls_wR_factor_gt 0.0609
_refine_ls_wR_factor_ref 0.0648
_reflns_number_gt 2347
_reflns_number_total 3489
_reflns_threshold_expression >2sigma(I)
_cod_data_source_file b616674a.txt
_cod_data_source_block nips10
_cod_depositor_comments
;
The following automatic conversions were performed:
'_symmetry_cell_setting' value 'Rhombohedral' changed to 'rhombohedral'
according to '/home/saulius/struct/CIF-dictionaries/cif_core.dic'
dictionary named 'cif_core.dic' version 2.4.1 from
2010-06-29.

'_exptl_absorpt_correction_type' value 'EMPIRICAL' changed to
'empirical' according to
'/home/saulius/struct/CIF-dictionaries/cif_core.dic' dictionary named
'cif_core.dic' version 2.4.1 from 2010-06-29.

Automatic conversion script
Id: cif_fix_enum 1527 2010-12-29 10:47:43Z saulius 
;
_cod_original_cell_volume 13458.0(12)
_cod_original_sg_symbol_H-M R-3c
_cod_original_formula_sum 'C45 H47.50 B N7 Ni O P0.50 Se3'
_cod_database_code 7005098

loop_
_symmetry_equiv_pos_as_xyz
'x, y, z'
'-y, x-y, z'
'-x+y, -x, z'
'y, x, -z+1/2'
'x-y, -y, -z+1/2'
'-x, -x+y, -z+1/2'
'x+2/3, y+1/3, z+1/3'
'-y+2/3, x-y+1/3, z+1/3'
'-x+y+2/3, -x+1/3, z+1/3'
'y+2/3, x+1/3, -z+5/6'
'x-y+2/3, -y+1/3, -z+5/6'
'-x+2/3, -x+y+1/3, -z+5/6'
'x+1/3, y+2/3, z+2/3'
'-y+1/3, x-y+2/3, z+2/3'
'-x+y+1/3, -x+2/3, z+2/3'
'y+1/3, x+2/3, -z+7/6'
'x-y+1/3, -y+2/3, -z+7/6'
'-x+1/3, -x+y+2/3, -z+7/6'
'-x, -y, -z'
'y, -x+y, -z'
'x-y, x, -z'
'-y, -x, z-1/2'
'-x+y, y, z-1/2'
'x, x-y, z-1/2'
'-x+2/3, -y+1/3, -z+1/3'
'y+2/3, -x+y+1/3, -z+1/3'
'x-y+2/3, x+1/3, -z+1/3'
'-y+2/3, -x+1/3, z-1/6'
'-x+y+2/3, y+1/3, z-1/6'
'x+2/3, x-y+1/3, z-1/6'
'-x+1/3, -y+2/3, -z+2/3'
'y+1/3, -x+y+2/3, -z+2/3'
'x-y+1/3, x+2/3, -z+2/3'
'-y+1/3, -x+2/3, z+1/6'
'-x+y+1/3, y+2/3, z+1/6'
'x+1/3, x-y+2/3, z+1/6'

loop_
_atom_site_label
_atom_site_type_symbol
_atom_site_fract_x
_atom_site_fract_y
_atom_site_fract_z
_atom_site_U_iso_or_equiv
_atom_site_adp_type
_atom_site_occupancy
_atom_site_symmetry_multiplicity
_atom_site_calc_flag
_atom_site_refinement_flags
_atom_site_disorder_assembly
_atom_site_disorder_group
Ni Ni 0.3333 0.6667 0.015150(7) 0.03909(15) Uani 1 3 d S . .
Se Se 0.50894(2) 0.77442(2) 0.028974(3) 0.04031(9) Uani 1 1 d . . .
N1 N 0.3333 0.6667 -0.00700(5) 0.0466(10) Uani 1 3 d S . .
O1 O 0.3333 0.6667 -0.02268(5) 0.1104(18) Uani 1 3 d S . .
B B 0.3333 0.6667 0.06752(6) 0.0319(10) Uani 1 3 d S . .
H1 H 0.3333 0.6667 0.0852(5) 0.048 Uiso 1 3 d S . .
N11 N 0.42659(15) 0.64967(15) 0.06200(2) 0.0309(4) Uani 1 1 d . . .
N12 N 0.56767(15) 0.65190(15) 0.05121(2) 0.0344(4) Uani 1 1 d . . .
C11 C 0.49875(18) 0.68774(18) 0.04842(3) 0.0325(5) Uani 1 1 d . . .
C12 C 0.4500(2) 0.58632(19) 0.07299(3) 0.0383(6) Uani 1 1 d . . .
H12A H 0.4115 0.5490 0.0833 0.046 Uiso 1 1 calc R . .
C13 C 0.5363(2) 0.5872(2) 0.06643(3) 0.0403(6) Uani 1 1 d . . .
H13A H 0.5693 0.5509 0.0712 0.048 Uiso 1 1 calc R . .
C21 C 0.66094(18) 0.67509(19) 0.04079(3) 0.0355(6) Uani 1 1 d . . .
C22 C 0.6547(2) 0.5980(2) 0.02879(3) 0.0411(6) Uani 1 1 d . . .
C23 C 0.7481(2) 0.6188(2) 0.02010(3) 0.0462(6) Uani 1 1 d . . .
H23A H 0.7462 0.5678 0.0120 0.055 Uiso 1 1 calc R . .
C24 C 0.8431(2) 0.7112(3) 0.02282(4) 0.0505(7) Uani 1 1 d . . .
C25 C 0.8453(2) 0.7866(2) 0.03467(3) 0.0463(7) Uani 1 1 d . . .
H25A H 0.9096 0.8504 0.0365 0.056 Uiso 1 1 calc R . .
C26 C 0.7537(2) 0.7696(2) 0.04390(3) 0.0384(6) Uani 1 1 d . . .
C27 C 0.5520(2) 0.4979(2) 0.02521(4) 0.0614(8) Uani 1 1 d . . .
H27A H 0.4960 0.5149 0.0233 0.092 Uiso 1 1 calc R . .
H27B H 0.5343 0.4505 0.0355 0.092 Uiso 1 1 calc R . .
H27C H 0.5592 0.4635 0.0145 0.092 Uiso 1 1 calc R . .
C28 C 0.9430(2) 0.7305(3) 0.01303(4) 0.0766(10) Uani 1 1 d . . .
H28A H 0.9934 0.8062 0.0126 0.115 Uiso 1 1 calc R . .
H28B H 0.9251 0.7028 0.0008 0.115 Uiso 1 1 calc R . .
H28C H 0.9746 0.6947 0.0195 0.115 Uiso 1 1 calc R . .
C29 C 0.7575(2) 0.8534(2) 0.05642(4) 0.0520(7) Uani 1 1 d . . .
H29A H 0.7266 0.8214 0.0680 0.078 Uiso 1 1 calc R . .
H29B H 0.7177 0.8839 0.0511 0.078 Uiso 1 1 calc R . .
H29C H 0.8309 0.9088 0.0582 0.078 Uiso 1 1 calc R . .
P1 P 0.3333 0.6667 -0.06627(3) 0.0436(6) Uani 0.50 3 d SP . .
C31 C 0.2174(3) 0.5574(3) -0.07704(6) 0.0408(14) Uani 0.50 1 d PG A -1
C32 C 0.1681(4) 0.4662(4) -0.06642(7) 0.053(2) Uani 0.50 1 d PG A -1
H32A H 0.1960 0.4652 -0.0550 0.063 Uiso 0.50 1 calc PR A -1
C33 C 0.0773(6) 0.3765(4) -0.07271(12) 0.064(3) Uani 0.50 1 d PG A -1
H33A H 0.0439 0.3148 -0.0655 0.077 Uiso 0.50 1 calc PR A -1
C34 C 0.0359(6) 0.3779(5) -0.08964(12) 0.083(6) Uani 0.50 1 d PG A -1
H34A H -0.0255 0.3172 -0.0939 0.099 Uiso 0.50 1 calc PR A -1
C35 C 0.0853(4) 0.4691(5) -0.10027(8) 0.059(3) Uani 0.50 1 d PG A -1
H35A H 0.0573 0.4701 -0.1117 0.071 Uiso 0.50 1 calc PR A -1
C36 C 0.1760(3) 0.5589(4) -0.09397(6) 0.0492(15) Uani 0.50 1 d PG A -1
H36A H 0.2094 0.6205 -0.1012 0.059 Uiso 0.50 1 calc PR A -1

loop_
_atom_site_aniso_label
_atom_site_aniso_U_11
_atom_site_aniso_U_22
_atom_site_aniso_U_33
_atom_site_aniso_U_23
_atom_site_aniso_U_13
_atom_site_aniso_U_12
Ni 0.0390(2) 0.0390(2) 0.0392(3) 0.000 0.000 0.01952(11)
Se 0.03313(16) 0.04218(16) 0.04471(15) 0.01332(11) 0.00392(10) 0.01814(13)
N1 0.0474(16) 0.0474(16) 0.045(2) 0.000 0.000 0.0237(8)
O1 0.141(3) 0.141(3) 0.049(2) 0.000 0.000 0.0705(15)
B 0.0294(16) 0.0294(16) 0.037(3) 0.000 0.000 0.0147(8)
N11 0.0286(11) 0.0286(11) 0.0353(10) 0.0043(8) 0.0029(8) 0.0142(9)
N12 0.0315(11) 0.0337(11) 0.0419(11) 0.0045(8) 0.0042(8) 0.0193(10)
C11 0.0281(13) 0.0281(13) 0.0404(13) 0.0010(10) -0.0015(10) 0.0136(11)
C12 0.0436(15) 0.0362(15) 0.0419(14) 0.0112(10) 0.0080(11) 0.0250(12)
C13 0.0459(16) 0.0402(15) 0.0450(14) 0.0114(11) 0.0049(11) 0.0292(13)
C21 0.0335(14) 0.0420(15) 0.0378(14) 0.0056(10) 0.0044(9) 0.0239(12)
C22 0.0438(16) 0.0458(16) 0.0423(14) 0.0012(11) 0.0018(11) 0.0291(14)
C23 0.0507(18) 0.0599(19) 0.0419(15) 0.0017(12) 0.0034(12) 0.0380(16)
C24 0.0449(17) 0.074(2) 0.0463(16) 0.0134(14) 0.0099(12) 0.0398(17)
C25 0.0320(15) 0.0508(18) 0.0538(16) 0.0078(12) -0.0001(11) 0.0191(13)
C26 0.0373(15) 0.0418(15) 0.0406(14) 0.0046(10) 0.0005(10) 0.0231(13)
C27 0.052(2) 0.056(2) 0.073(2) -0.0158(15) 0.0013(14) 0.0251(17)
C28 0.054(2) 0.112(3) 0.073(2) 0.0113(19) 0.0241(15) 0.048(2)
C29 0.0444(18) 0.0453(17) 0.0624(18) -0.0037(13) -0.0018(13) 0.0196(15)
P1 0.0478(10) 0.0478(10) 0.0353(12) 0.000 0.000 0.0239(5)
C31 0.035(3) 0.040(4) 0.051(4) 0.005(3) 0.006(2) 0.022(3)
C32 0.046(5) 0.037(6) 0.073(5) 0.012(4) 0.023(4) 0.021(5)
C33 0.035(7) 0.026(5) 0.128(7) 0.003(4) 0.023(6) 0.013(4)
C34 0.042(6) 0.030(7) 0.180(16) -0.028(6) 0.004(7) 0.021(3)
C35 0.029(6) 0.050(6) 0.094(6) -0.024(4) -0.016(4) 0.017(5)
C36 0.040(4) 0.055(4) 0.055(4) -0.004(3) -0.004(3) 0.025(4)

loop_
_atom_type_symbol
_atom_type_description
_atom_type_scat_dispersion_real
_atom_type_scat_dispersion_imag
_atom_type_scat_source
C C 0.0033 0.0016 'International Tables Vol C Tables 4.2.6.8 and 6.1.1.4'
H H 0.0000 0.0000 'International Tables Vol C Tables 4.2.6.8 and 6.1.1.4'
B B 0.0013 0.0007 'International Tables Vol C Tables 4.2.6.8 and 6.1.1.4'
N N 0.0061 0.0033 'International Tables Vol C Tables 4.2.6.8 and 6.1.1.4'
O O 0.0106 0.0060 'International Tables Vol C Tables 4.2.6.8 and 6.1.1.4'
Ni Ni 0.3393 1.1124 'International Tables Vol C Tables 4.2.6.8 and 6.1.1.4'
Se Se -0.0929 2.2259 'International Tables Vol C Tables 4.2.6.8 and 6.1.1.4'
P P 0.1023 0.0942 'International Tables Vol C Tables 4.2.6.8 and 6.1.1.4'

loop_
_geom_angle_atom_site_label_1
_geom_angle_atom_site_label_2
_geom_angle_atom_site_label_3
_geom_angle
_geom_angle_site_symmetry_1
_geom_angle_site_symmetry_3
_geom_angle_publ_flag
N1 Ni Se 114.594(12) . 2_665 ?
N1 Ni Se 114.594(12) . . ?
Se Ni Se 103.897(14) 2_665 . ?
N1 Ni Se 114.594(12) . 3_565 ?
Se Ni Se 103.897(14) 2_665 3_565 ?
Se Ni Se 103.897(14) . 3_565 ?
C11 Se Ni 100.55(7) . . ?
O1 N1 Ni 180.0 . . ?
N11 B N11 113.33(14) 2_665 3_565 ?
N11 B N11 113.33(14) 2_665 . ?
N11 B N11 113.33(14) 3_565 . ?
C11 N11 C12 107.87(19) . . ?
C11 N11 B 133.7(2) . . ?
C12 N11 B 118.3(2) . . ?
C11 N12 C13 109.12(18) . . ?
C11 N12 C21 128.09(18) . . ?
C13 N12 C21 122.78(19) . . ?
N11 C11 N12 107.52(18) . . ?
N11 C11 Se 129.00(17) . . ?
N12 C11 Se 123.47(16) . . ?
C13 C12 N11 108.7(2) . . ?
C12 C13 N12 106.7(2) . . ?
C26 C21 C22 122.9(2) . . ?
C26 C21 N12 118.7(2) . . ?
C22 C21 N12 118.3(2) . . ?
C23 C22 C21 117.0(2) . . ?
C23 C22 C27 121.3(2) . . ?
C21 C22 C27 121.7(2) . . ?
C24 C23 C22 122.6(3) . . ?
C23 C24 C25 118.5(2) . . ?
C23 C24 C28 120.8(3) . . ?
C25 C24 C28 120.8(3) . . ?
C24 C25 C26 121.4(3) . . ?
C21 C26 C25 117.6(2) . . ?
C21 C26 C29 121.9(2) . . ?
C25 C26 C29 120.4(2) . . ?
C31 P1 C31 102.36(17) 3_565 . ?
C31 P1 C31 102.36(17) 3_565 2_665 ?
C31 P1 C31 102.36(17) . 2_665 ?
C31 P1 C36 23.3(3) 3_565 11_564 ?
C31 P1 C36 92.3(4) . 11_564 ?
C31 P1 C36 125.4(3) 2_665 11_564 ?
C31 P1 C36 125.4(2) 3_565 10_454 ?
C31 P1 C36 23.3(2) . 10_454 ?
C31 P1 C36 92.3(3) 2_665 10_454 ?
C36 P1 C36 115.0(2) 11_564 10_454 ?
C31 P1 C36 92.3(7) 3_565 12_554 ?
C31 P1 C36 125.4(4) . 12_554 ?
C31 P1 C36 23.3(4) 2_665 12_554 ?
C36 P1 C36 115.0(4) 11_564 12_554 ?
C36 P1 C36 115.0(4) 10_454 12_554 ?
C31 P1 P1 64.11(14) 3_565 10_454 ?
C31 P1 P1 64.12(14) . 10_454 ?
C31 P1 P1 64.12(14) 2_665 10_454 ?
C36 P1 P1 76.8(3) 11_564 10_454 ?
C36 P1 P1 76.83(14) 10_454 10_454 ?
C36 P1 P1 76.8(3) 12_554 10_454 ?
C32 C31 C36 120.0 . . ?
C32 C31 P1 113.3(2) . . ?
C36 C31 P1 126.7(2) . . ?
C31 C32 C33 120.0 . . ?
C34 C33 C32 120.0 . . ?
C33 C34 C35 120.0 . . ?
C36 C35 C34 120.0 . . ?
C35 C36 C31 120.0 . . ?
C35 C36 P1 143.1(3) . 10_454 ?
C31 C36 P1 83.99(18) . 10_454 ?

loop_
_geom_bond_atom_site_label_1
_geom_bond_atom_site_label_2
_geom_bond_distance
_geom_bond_site_symmetry_2
_geom_bond_publ_flag
Ni N1 1.633(4) . ?
Ni Se 2.4489(3) 2_665 ?
Ni Se 2.4489(3) . ?
Ni Se 2.4489(3) 3_565 ?
Se C11 1.864(2) . ?
N1 O1 1.156(5) . ?
B N11 1.547(2) 2_665 ?
B N11 1.547(2) 3_565 ?
B N11 1.547(2) . ?
N11 C11 1.351(3) . ?
N11 C12 1.389(3) . ?
N12 C11 1.355(3) . ?
N12 C13 1.386(3) . ?
N12 C21 1.443(3) . ?
C12 C13 1.338(3) . ?
C21 C26 1.378(3) . ?
C21 C22 1.393(3) . ?
C22 C23 1.389(3) . ?
C22 C27 1.496(4) . ?
C23 C24 1.376(4) . ?
C24 C25 1.389(4) . ?
C24 C28 1.516(4) . ?
C25 C26 1.402(3) . ?
C26 C29 1.506(3) . ?
P1 C31 1.819(4) 3_565 ?
P1 C31 1.819(4) . ?
P1 C31 1.819(4) 2_665 ?
P1 C36 2.077(16) 11_564 ?
P1 C36 2.077(5) 10_454 ?
P1 C36 2.077(6) 12_554 ?
P1 P1 2.516(4) 10_454 ?
C31 C32 1.3900 . ?
C31 C36 1.3900 . ?
C32 C33 1.3900 . ?
C33 C34 1.3900 . ?
C34 C35 1.3900 . ?
C35 C36 1.3900 . ?
C36 P1 2.077(5) 10_454 ?
